data_7135063
loop_
_publ_author_name
'Li, Xintong'
'Liu, Junhui'
'Xiang, Junwei'
'Lv, Qingsong'
'Wang, Juan'
'Guo, Fengwan'

_publ_section_title
;
 New strategy for dimensional control of manganese-based metal halides:
 feed composition control.
;
_journal_issue 92
_journal_name_full 'Chemical communications (Cambridge, England)'
_journal_page_first 18184
_journal_page_last 18187
_journal_paper_doi 10.1039/d5cc05128b
_journal_volume 61
_journal_year 2025
_chemical_absolute_configuration ad
_chemical_formula_moiety '2(C7 H18 N2), I4 Mn, 2(I)'
_chemical_formula_sum 'C14 H36 I6 Mn N4'
_chemical_formula_weight 1076.81
_space_group_crystal_system orthorhombic
_space_group_IT_number 19
_space_group_name_Hall 'P 2ac 2ab'
_space_group_name_H-M_alt 'P 21 21 21'
_atom_sites_solution_hydrogens geom
_atom_sites_solution_primary dual
_atom_sites_solution_secondary difmap
_audit_creation_date 2025-01-13
_audit_creation_method
;
Olex2 1.5
(compiled 2022.04.07 svn.rca3783a0 for OlexSys, GUI svn.r6498)
;
_audit_update_record
;
2025-03-04 deposited with the CCDC.	2025-10-13 downloaded from the CCDC.
;
_cell_angle_alpha 90
_cell_angle_beta 90
_cell_angle_gamma 90
_cell_formula_units_Z 4
_cell_length_a 8.9096(12)
_cell_length_b 18.141(3)
_cell_length_c 18.976(3)
_cell_measurement_reflns_used 9845
_cell_measurement_temperature 173(2)
_cell_measurement_theta_max 27.132
_cell_measurement_theta_min 2.245
_cell_volume 3067.1(8)
_computing_cell_refinement 'SAINT V8.40B (Bruker, 2016)'
_computing_data_collection 'Bruker D8 Venture diffractometer'
_computing_data_reduction 'SAINT V8.40B (Bruker, 2016)'
_computing_molecular_graphics 'Olex2 1.5 (Dolomanov et al., 2009)'
_computing_publication_material 'Olex2 1.5 (Dolomanov et al., 2009)'
_computing_structure_refinement 'SHELXL 2019/3 (Sheldrick, 2015)'
_computing_structure_solution 'SHELXT 2018/2 (Sheldrick, 2018)'
_diffrn_ambient_temperature 173(2)
_diffrn_detector 'Bruker PHOTON-II area detector'
_diffrn_detector_area_resol_mean 7.4
_diffrn_detector_type 'CMOS-PHOTONII area detector'
_diffrn_measured_fraction_theta_full 0.999
_diffrn_measured_fraction_theta_max 0.991
_diffrn_measurement_device 'three-circle diffractometer'
_diffrn_measurement_device_type 'Bruker PHOTON-II area detector'
_diffrn_measurement_method 'phi and omega scans'
_diffrn_radiation_monochromator graphite
_diffrn_radiation_probe x-ray
_diffrn_radiation_type MoK\a
_diffrn_radiation_wavelength 0.71073
_diffrn_reflns_av_R_equivalents 0.0958
_diffrn_reflns_av_unetI/netI 0.0634
_diffrn_reflns_Laue_measured_fraction_full 0.999
_diffrn_reflns_Laue_measured_fraction_max 0.991
_diffrn_reflns_limit_h_max 11
_diffrn_reflns_limit_h_min -11
_diffrn_reflns_limit_k_max 23
_diffrn_reflns_limit_k_min -23
_diffrn_reflns_limit_l_max 24
_diffrn_reflns_limit_l_min -23
_diffrn_reflns_number 37149
_diffrn_reflns_point_group_measured_fraction_full 0.999
_diffrn_reflns_point_group_measured_fraction_max 0.989
_diffrn_reflns_theta_full 25.242
_diffrn_reflns_theta_max 27.353
_diffrn_reflns_theta_min 2.245
_diffrn_source 'sealed X-ray tube'
_diffrn_source_current 1.4
_diffrn_source_power 0.07
_diffrn_source_target Mo
_diffrn_source_voltage 50.0
_diffrn_standards_number 0
_exptl_absorpt_coefficient_mu 6.476
_exptl_absorpt_correction_T_max 0.0943
_exptl_absorpt_correction_T_min 0.0449
_exptl_absorpt_correction_type multi-scan
_exptl_absorpt_process_details
;
SADABS-2016/2 (Bruker,2016/2) was used for absorption correction.
wR2(int) was 0.1250 before and 0.0849 after correction.
The Ratio of minimum to maximum transmission is 0.4761.
The \l/2 correction factor is Not present.
;
_exptl_crystal_colour green
_exptl_crystal_colour_primary green
_exptl_crystal_density_diffrn 2.332
_exptl_crystal_density_method 'not measured'
_exptl_crystal_description block
_exptl_crystal_F_000 1964
_exptl_crystal_size_max 0.13
_exptl_crystal_size_mid 0.12
_exptl_crystal_size_min 0.1
_refine_diff_density_max 0.723
_refine_diff_density_min -0.955
_refine_diff_density_rms 0.177
_refine_ls_abs_structure_details
;
 Flack x determined using 2451 quotients [(I+)-(I-)]/[(I+)+(I-)]
 (Parsons, Flack and Wagner, Acta Cryst. B69 (2013) 249-259).
;
_refine_ls_abs_structure_Flack -0.03(4)
_refine_ls_extinction_method none
_refine_ls_goodness_of_fit_ref 0.998
_refine_ls_hydrogen_treatment constr
_refine_ls_matrix_type full
_refine_ls_number_parameters 230
_refine_ls_number_reflns 6861
_refine_ls_number_restraints 12
_refine_ls_restrained_S_all 0.998
_refine_ls_R_factor_all 0.0396
_refine_ls_R_factor_gt 0.0313
_refine_ls_shift/su_max 0.001
_refine_ls_shift/su_mean 0.000
_refine_ls_structure_factor_coef Fsqd
_refine_ls_weighting_details 'w=1/[\s^2^(Fo^2^)+(0.0163P)^2^] where P=(Fo^2^+2Fc^2^)/3'
_refine_ls_weighting_scheme calc
_refine_ls_wR_factor_gt 0.0609
_refine_ls_wR_factor_ref 0.0636
_reflns_Friedel_coverage 0.777
_reflns_Friedel_fraction_full 1.000
_reflns_Friedel_fraction_max 0.987
_reflns_number_gt 6181
_reflns_number_total 6861
_reflns_threshold_expression 'I > 2\s(I)'
_cod_data_source_file d5cc05128b2.cif
_cod_data_source_block i
_cod_depositor_comments
;
The following automatic conversions were performed:

data item '_diffrn_radiation_probe' value 'X-ray' was changed to
'x-ray' in accordance with the
/home/data/users/saulius/crontab/automatic-downloads/rss-feeds/RSC/lib/dictionaries/cif_core.dic
dictionary named 'cif_core.dic' version 2.4.2 last updated on
2011-04-26.

Automatic conversion script
Id: cif_fix_values 8170 2020-07-09 18:12:32Z antanas 

 Adding full bibliography for 7135060--7135063.cif.
;
_cod_original_cell_volume 3067.2(7)
_cod_database_code 7135063
_shelx_shelxl_version_number 2019/3
_shelx_space_group_comment
;
The symmetry employed for this shelxl refinement is uniquely defined
by the following loop, which should always be used as a source of
symmetry information in preference to the above space-group names.
They are only intended as comments.
;
_shelx_estimated_absorpt_t_max 0.564
_shelx_estimated_absorpt_t_min 0.486
_olex2_refinement_description
;
1. Fixed Uiso
 At 1.2 times of:
  All C(H) groups, All C(H,H) groups, All N(H) groups, All N(H,H) groups
 At 1.5 times of:
  All C(H,H,H) groups
2. Uiso/Uaniso restraints and constraints
Uanis(C1) \\sim Ueq, Uanis(C13) \\sim Ueq: with sigma of 0.005 and sigma for
terminal atoms of 0.01
3.a Ternary CH refined with riding coordinates:
 N4(H4), N2(H2), C3(H3), C10(H10)
3.b Secondary CH2 refined with riding coordinates:
 N3(H3A,H3B), C12(H12A,H12B), N1(H1A,H1B), C11(H11A,H11B), C5(H5A,H5B), C4(H4A,
 H4B), C9(H9A,H9B), C1(H1C,H1D), C2(H2A,H2B), C8(H8A,H8B)
3.c Idealised Me refined as rotating group:
 C7(H7A,H7B,H7C), C14(H14A,H14B,H14C), C6(H6A,H6B,H6C), C13(H13A,H13B,H13C)
;
_olex2_submission_special_instructions 'No special instructions were received'

loop_
_space_group_symop_operation_xyz
'x, y, z'
'-x+1/2, -y, z+1/2'
'-x, y+1/2, -z+1/2'
'x+1/2, -y+1/2, -z'

loop_
_atom_site_label
_atom_site_type_symbol
_atom_site_fract_x
_atom_site_fract_y
_atom_site_fract_z
_atom_site_U_iso_or_equiv
_atom_site_adp_type
_atom_site_occupancy
_atom_site_site_symmetry_order
_atom_site_calc_flag
_atom_site_refinement_flags_posn
_atom_site_refinement_flags_adp
_atom_site_refinement_flags_occupancy
_atom_site_disorder_assembly
_atom_site_disorder_group
I4 I 0.86792(6) 0.40840(3) 0.41527(3) 0.01792(12) Uani 1 1 d . . . . .
I6 I 0.48547(5) 0.76645(3) 0.40989(3) 0.01747(12) Uani 1 1 d . . . . .
I3 I 1.15682(6) 0.47397(3) 0.24686(3) 0.01992(13) Uani 1 1 d . . . . .
I5 I 0.66081(6) 0.48107(3) 0.21023(3) 0.02072(13) Uani 1 1 d . . . . .
I2 I 0.88009(6) 0.64518(3) 0.34946(3) 0.02023(13) Uani 1 1 d . . . . .
I7 I 0.33642(6) 0.33733(3) 0.53206(3) 0.01992(13) Uani 1 1 d . . . . .
Mn1 Mn 0.88548(13) 0.50284(7) 0.30340(7) 0.0151(3) Uani 1 1 d . . . . .
N4 N 0.2527(7) 0.5216(4) 0.5116(4) 0.0160(15) Uani 1 1 d . . . . .
H4 H 0.269887 0.468800 0.498764 0.019 Uiso 1 1 calc R U . . .
N2 N 0.5580(7) 0.2221(4) 0.2664(4) 0.0186(16) Uani 1 1 d . . . . .
H2 H 0.540576 0.239560 0.217118 0.022 Uiso 1 1 calc R U . . .
N3 N 0.6588(7) 0.6450(4) 0.5365(4) 0.0188(16) Uani 1 1 d . . . . .
H3A H 0.633223 0.671668 0.497739 0.023 Uiso 1 1 calc R U . . .
H3B H 0.748692 0.662007 0.552441 0.023 Uiso 1 1 calc R U . . .
C12 C 0.6744(9) 0.5654(5) 0.5164(5) 0.021(2) Uani 1 1 d . . . . .
H12A H 0.700020 0.535499 0.558377 0.025 Uiso 1 1 calc R U . . .
H12B H 0.755481 0.559458 0.481166 0.025 Uiso 1 1 calc R U . . .
N1 N 0.1594(8) 0.2426(4) 0.3934(4) 0.0197(16) Uani 1 1 d . . . . .
H1A H 0.063988 0.234041 0.408340 0.024 Uiso 1 1 calc R U . . .
H1B H 0.199788 0.277951 0.421688 0.024 Uiso 1 1 calc R U . . .
C11 C 0.5261(8) 0.5400(5) 0.4857(4) 0.0159(18) Uani 1 1 d . . . . .
H11A H 0.533234 0.487479 0.471949 0.019 Uiso 1 1 calc R U . . .
H11B H 0.502438 0.569167 0.443042 0.019 Uiso 1 1 calc R U . . .
C7 C 0.6540(10) 0.2796(6) 0.3012(5) 0.030(2) Uani 1 1 d . . . . .
H7A H 0.600953 0.326889 0.301190 0.045 Uiso 1 1 calc R U . . .
H7B H 0.748589 0.284595 0.275260 0.045 Uiso 1 1 calc R U . . .
H7C H 0.675208 0.264763 0.349862 0.045 Uiso 1 1 calc R U . . .
C14 C 0.1313(8) 0.5216(5) 0.5658(5) 0.0210(19) Uani 1 1 d . . . . .
H14A H 0.097548 0.572271 0.574131 0.031 Uiso 1 1 calc R U . . .
H14B H 0.169947 0.500702 0.609843 0.031 Uiso 1 1 calc R U . . .
H14C H 0.046733 0.491823 0.549070 0.031 Uiso 1 1 calc R U . . .
C5 C 0.1550(10) 0.2704(5) 0.3200(4) 0.0223(19) Uani 1 1 d . . . . .
H5A H 0.097956 0.317187 0.318445 0.027 Uiso 1 1 calc R U . . .
H5B H 0.102709 0.234158 0.289685 0.027 Uiso 1 1 calc R U . . .
C4 C 0.3121(9) 0.2830(5) 0.2924(5) 0.023(2) Uani 1 1 d . . . . .
H4A H 0.361062 0.322975 0.319488 0.028 Uiso 1 1 calc R U . . .
H4B H 0.307642 0.298266 0.242298 0.028 Uiso 1 1 calc R U . . .
C3 C 0.4035(8) 0.2120(5) 0.2992(5) 0.0174(18) Uani 1 1 d . . . . .
H3 H 0.350394 0.173285 0.271212 0.021 Uiso 1 1 calc R U . . .
C6 C 0.6419(9) 0.1510(5) 0.2604(5) 0.026(2) Uani 1 1 d . . . . .
H6A H 0.732414 0.158472 0.231955 0.038 Uiso 1 1 calc R U . . .
H6B H 0.577797 0.113983 0.237720 0.038 Uiso 1 1 calc R U . . .
H6C H 0.670299 0.133791 0.307485 0.038 Uiso 1 1 calc R U . . .
C13 C 0.1989(10) 0.5585(6) 0.4465(5) 0.032(3) Uani 1 1 d . U . . .
H13A H 0.105313 0.535245 0.430818 0.048 Uiso 1 1 calc R U . . .
H13B H 0.274970 0.553689 0.409462 0.048 Uiso 1 1 calc R U . . .
H13C H 0.180818 0.610774 0.456149 0.048 Uiso 1 1 calc R U . . .
C9 C 0.3895(8) 0.6293(5) 0.5654(4) 0.0168(18) Uani 1 1 d . . . . .
H9A H 0.313963 0.633196 0.603446 0.020 Uiso 1 1 calc R U . . .
H9B H 0.356767 0.661045 0.525811 0.020 Uiso 1 1 calc R U . . .
C1 C 0.2489(9) 0.1735(5) 0.4007(5) 0.022(2) Uani 1 1 d . U . . .
H1C H 0.201431 0.133772 0.372703 0.026 Uiso 1 1 calc R U . . .
H1D H 0.250060 0.157939 0.450672 0.026 Uiso 1 1 calc R U . . .
C2 C 0.4086(9) 0.1855(5) 0.3753(4) 0.020(2) Uani 1 1 d . . . . .
H2A H 0.465886 0.138851 0.378403 0.024 Uiso 1 1 calc R U . . .
H2B H 0.459098 0.222721 0.405221 0.024 Uiso 1 1 calc R U . . .
C8 C 0.5421(8) 0.6556(5) 0.5925(5) 0.0181(19) Uani 1 1 d . . . . .
H8A H 0.536158 0.708431 0.605464 0.022 Uiso 1 1 calc R U . . .
H8B H 0.570112 0.627359 0.635184 0.022 Uiso 1 1 calc R U . . .
C10 C 0.4005(8) 0.5499(5) 0.5407(5) 0.0162(19) Uani 1 1 d . . . . .
H10 H 0.426794 0.518926 0.582499 0.019 Uiso 1 1 calc R U . . .

loop_
_atom_site_aniso_label
_atom_site_aniso_U_11
_atom_site_aniso_U_22
_atom_site_aniso_U_33
_atom_site_aniso_U_23
_atom_site_aniso_U_13
_atom_site_aniso_U_12
I4 0.0234(3) 0.0155(3) 0.0149(3) 0.0013(2) 0.0030(2) -0.0009(2)
I6 0.0178(2) 0.0184(3) 0.0161(3) 0.0005(2) 0.0015(2) 0.0043(2)
I3 0.0188(2) 0.0210(3) 0.0200(3) 0.0003(2) 0.0060(2) -0.0003(2)
I5 0.0199(2) 0.0215(3) 0.0208(3) -0.0026(2) -0.0067(2) 0.0016(2)
I2 0.0272(3) 0.0136(3) 0.0199(3) -0.0016(2) -0.0065(2) 0.0023(2)
I7 0.0233(3) 0.0156(3) 0.0209(3) -0.0006(2) -0.0033(2) 0.0010(2)
Mn1 0.0174(6) 0.0144(7) 0.0135(7) -0.0004(5) -0.0001(5) 0.0006(5)
N4 0.018(3) 0.018(4) 0.012(4) 0.001(3) -0.003(3) -0.001(3)
N2 0.020(3) 0.017(4) 0.018(4) 0.001(3) -0.002(3) -0.003(3)
N3 0.017(3) 0.020(4) 0.020(4) 0.002(3) -0.002(3) -0.005(3)
C12 0.018(4) 0.021(5) 0.025(5) 0.000(4) 0.003(4) 0.002(4)
N1 0.021(3) 0.025(4) 0.013(4) -0.002(3) 0.002(3) 0.002(3)
C11 0.019(4) 0.012(4) 0.016(5) 0.002(3) -0.003(3) 0.000(3)
C7 0.022(4) 0.028(6) 0.039(6) 0.001(5) 0.001(4) -0.010(4)
C14 0.016(4) 0.024(5) 0.023(5) -0.003(4) 0.000(3) -0.004(4)
C5 0.032(5) 0.020(5) 0.016(5) -0.002(4) 0.001(4) 0.006(4)
C4 0.028(4) 0.017(5) 0.024(5) 0.005(4) 0.012(4) -0.001(4)
C3 0.021(4) 0.016(5) 0.016(5) -0.003(4) 0.002(3) 0.000(4)
C6 0.018(4) 0.015(5) 0.044(6) 0.004(4) 0.002(4) 0.005(4)
C13 0.030(5) 0.042(6) 0.024(5) 0.016(5) -0.017(4) -0.009(4)
C9 0.018(4) 0.019(5) 0.013(5) -0.002(4) -0.003(3) 0.004(4)
C1 0.023(3) 0.023(4) 0.019(4) 0.012(3) -0.004(3) 0.003(3)
C2 0.023(4) 0.025(5) 0.012(5) 0.004(4) -0.003(3) 0.001(4)
C8 0.018(4) 0.019(5) 0.018(5) 0.000(4) -0.002(3) 0.000(3)
C10 0.010(3) 0.021(5) 0.018(5) 0.004(4) -0.003(3) -0.002(3)

loop_
_atom_type_symbol
_atom_type_description
_atom_type_scat_dispersion_real
_atom_type_scat_dispersion_imag
_atom_type_scat_source
C C 0.0033 0.0016 'International Tables Vol C Tables 4.2.6.8 and 6.1.1.4'
H H 0.0000 0.0000 'International Tables Vol C Tables 4.2.6.8 and 6.1.1.4'
I I -0.4742 1.8119 'International Tables Vol C Tables 4.2.6.8 and 6.1.1.4'
Mn Mn 0.3368 0.7283 'International Tables Vol C Tables 4.2.6.8 and 6.1.1.4'
N N 0.0061 0.0033 'International Tables Vol C Tables 4.2.6.8 and 6.1.1.4'

loop_
_geom_angle_atom_site_label_1
_geom_angle_atom_site_label_2
_geom_angle_atom_site_label_3
_geom_angle
_geom_angle_site_symmetry_1
_geom_angle_site_symmetry_3
_geom_angle_publ_flag
I3 Mn1 I4 103.81(4) . . ?
I3 Mn1 I5 112.07(5) . . ?
I3 Mn1 I2 109.11(5) . . ?
I5 Mn1 I4 112.00(5) . . ?
I5 Mn1 I2 109.60(5) . . ?
I2 Mn1 I4 110.10(5) . . ?
C14 N4 H4 106.2 . . ?
C14 N4 C10 112.2(6) . . ?
C13 N4 H4 106.2 . . ?
C13 N4 C14 109.9(7) . . ?
C13 N4 C10 115.5(7) . . ?
C10 N4 H4 106.2 . . ?
C7 N2 H2 106.2 . . ?
C7 N2 C3 114.8(7) . . ?
C3 N2 H2 106.2 . . ?
C6 N2 H2 106.2 . . ?
C6 N2 C7 110.4(7) . . ?
C6 N2 C3 112.3(7) . . ?
H3A N3 H3B 108.0 . . ?
C12 N3 H3A 109.3 . . ?
C12 N3 H3B 109.3 . . ?
C12 N3 C8 111.7(7) . . ?
C8 N3 H3A 109.3 . . ?
C8 N3 H3B 109.3 . . ?
N3 C12 H12A 110.1 . . ?
N3 C12 H12B 110.1 . . ?
N3 C12 C11 108.0(7) . . ?
H12A C12 H12B 108.4 . . ?
C11 C12 H12A 110.1 . . ?
C11 C12 H12B 110.1 . . ?
H1A N1 H1B 107.8 . . ?
C5 N1 H1A 109.0 . . ?
C5 N1 H1B 109.0 . . ?
C5 N1 C1 112.8(7) . . ?
C1 N1 H1A 109.0 . . ?
C1 N1 H1B 109.0 . . ?
C12 C11 H11A 109.7 . . ?
C12 C11 H11B 109.7 . . ?
C12 C11 C10 109.8(7) . . ?
H11A C11 H11B 108.2 . . ?
C10 C11 H11A 109.7 . . ?
C10 C11 H11B 109.7 . . ?
N2 C7 H7A 109.5 . . ?
N2 C7 H7B 109.5 . . ?
N2 C7 H7C 109.5 . . ?
H7A C7 H7B 109.5 . . ?
H7A C7 H7C 109.5 . . ?
H7B C7 H7C 109.5 . . ?
N4 C14 H14A 109.5 . . ?
N4 C14 H14B 109.5 . . ?
N4 C14 H14C 109.5 . . ?
H14A C14 H14B 109.5 . . ?
H14A C14 H14C 109.5 . . ?
H14B C14 H14C 109.5 . . ?
N1 C5 H5A 109.5 . . ?
N1 C5 H5B 109.5 . . ?
N1 C5 C4 110.7(7) . . ?
H5A C5 H5B 108.1 . . ?
C4 C5 H5A 109.5 . . ?
C4 C5 H5B 109.5 . . ?
C5 C4 H4A 109.8 . . ?
C5 C4 H4B 109.8 . . ?
C5 C4 C3 109.6(7) . . ?
H4A C4 H4B 108.2 . . ?
C3 C4 H4A 109.8 . . ?
C3 C4 H4B 109.8 . . ?
N2 C3 C4 110.3(7) . . ?
N2 C3 H3 107.2 . . ?
N2 C3 C2 113.5(7) . . ?
C4 C3 H3 107.2 . . ?
C2 C3 C4 111.3(7) . . ?
C2 C3 H3 107.2 . . ?
N2 C6 H6A 109.5 . . ?
N2 C6 H6B 109.5 . . ?
N2 C6 H6C 109.5 . . ?
H6A C6 H6B 109.5 . . ?
H6A C6 H6C 109.5 . . ?
H6B C6 H6C 109.5 . . ?
N4 C13 H13A 109.5 . . ?
N4 C13 H13B 109.5 . . ?
N4 C13 H13C 109.5 . . ?
H13A C13 H13B 109.5 . . ?
H13A C13 H13C 109.5 . . ?
H13B C13 H13C 109.5 . . ?
H9A C9 H9B 108.2 . . ?
C8 C9 H9A 109.7 . . ?
C8 C9 H9B 109.7 . . ?
C10 C9 H9A 109.7 . . ?
C10 C9 H9B 109.7 . . ?
C10 C9 C8 110.0(7) . . ?
N1 C1 H1C 109.5 . . ?
N1 C1 H1D 109.5 . . ?
N1 C1 C2 110.5(7) . . ?
H1C C1 H1D 108.1 . . ?
C2 C1 H1C 109.5 . . ?
C2 C1 H1D 109.5 . . ?
C3 C2 H2A 110.0 . . ?
C3 C2 H2B 110.0 . . ?
C1 C2 C3 108.5(7) . . ?
C1 C2 H2A 110.0 . . ?
C1 C2 H2B 110.0 . . ?
H2A C2 H2B 108.4 . . ?
N3 C8 C9 109.7(7) . . ?
N3 C8 H8A 109.7 . . ?
N3 C8 H8B 109.7 . . ?
C9 C8 H8A 109.7 . . ?
C9 C8 H8B 109.7 . . ?
H8A C8 H8B 108.2 . . ?
N4 C10 C11 110.2(6) . . ?
N4 C10 C9 112.1(6) . . ?
N4 C10 H10 107.6 . . ?
C11 C10 H10 107.6 . . ?
C9 C10 C11 111.5(7) . . ?
C9 C10 H10 107.6 . . ?

loop_
_geom_bond_atom_site_label_1
_geom_bond_atom_site_label_2
_geom_bond_distance
_geom_bond_site_symmetry_2
_geom_bond_publ_flag
I4 Mn1 2.7326(14) . ?
I3 Mn1 2.6964(13) . ?
I5 Mn1 2.6997(14) . ?
I2 Mn1 2.7265(15) . ?
N4 H4 1.0000 . ?
N4 C14 1.493(10) . ?
N4 C13 1.484(11) . ?
N4 C10 1.518(9) . ?
N2 H2 1.0000 . ?
N2 C7 1.502(11) . ?
N2 C3 1.522(10) . ?
N2 C6 1.495(10) . ?
N3 H3A 0.9100 . ?
N3 H3B 0.9100 . ?
N3 C12 1.500(11) . ?
N3 C8 1.500(10) . ?
C12 H12A 0.9900 . ?
C12 H12B 0.9900 . ?
C12 C11 1.516(11) . ?
N1 H1A 0.9100 . ?
N1 H1B 0.9100 . ?
N1 C5 1.481(11) . ?
N1 C1 1.492(11) . ?
C11 H11A 0.9900 . ?
C11 H11B 0.9900 . ?
C11 C10 1.540(11) . ?
C7 H7A 0.9800 . ?
C7 H7B 0.9800 . ?
C7 H7C 0.9800 . ?
C14 H14A 0.9800 . ?
C14 H14B 0.9800 . ?
C14 H14C 0.9800 . ?
C5 H5A 0.9900 . ?
C5 H5B 0.9900 . ?
C5 C4 1.513(11) . ?
C4 H4A 0.9900 . ?
C4 H4B 0.9900 . ?
C4 C3 1.529(12) . ?
C3 H3 1.0000 . ?
C3 C2 1.523(12) . ?
C6 H6A 0.9800 . ?
C6 H6B 0.9800 . ?
C6 H6C 0.9800 . ?
C13 H13A 0.9800 . ?
C13 H13B 0.9800 . ?
C13 H13C 0.9800 . ?
C9 H9A 0.9900 . ?
C9 H9B 0.9900 . ?
C9 C8 1.530(10) . ?
C9 C10 1.519(12) . ?
C1 H1C 0.9900 . ?
C1 H1D 0.9900 . ?
C1 C2 1.518(11) . ?
C2 H2A 0.9900 . ?
C2 H2B 0.9900 . ?
C8 H8A 0.9900 . ?
C8 H8B 0.9900 . ?
C10 H10 1.0000 . ?

loop_
_geom_hbond_atom_site_label_D
_geom_hbond_atom_site_label_H
_geom_hbond_atom_site_label_A
_geom_hbond_distance_DH
_geom_hbond_distance_HA
_geom_hbond_distance_DA
_geom_hbond_angle_DHA
_geom_hbond_site_symmetry_A
_geom_hbond_publ_flag
N4 H4 I7 1.00 2.54 3.447(8) 151.1 . yes
N2 H2 I6 1.00 2.47 3.463(7) 171.9 3_645 yes
N3 H3B I6 0.91 2.58 3.477(7) 169.5 4_566 yes

loop_
_geom_torsion_atom_site_label_1
_geom_torsion_atom_site_label_2
_geom_torsion_atom_site_label_3
_geom_torsion_atom_site_label_4
_geom_torsion
_geom_torsion_site_symmetry_1
_geom_torsion_site_symmetry_2
_geom_torsion_site_symmetry_3
_geom_torsion_site_symmetry_4
_geom_torsion_publ_flag
N2 C3 C2 C1 -176.9(7) . . . . ?
N3 C12 C11 C10 -59.4(9) . . . . ?
C12 N3 C8 C9 -60.7(9) . . . . ?
C12 C11 C10 N4 -177.6(7) . . . . ?
C12 C11 C10 C9 57.2(9) . . . . ?
N1 C5 C4 C3 55.5(10) . . . . ?
N1 C1 C2 C3 -57.2(10) . . . . ?
C7 N2 C3 C4 62.8(9) . . . . ?
C7 N2 C3 C2 -62.8(10) . . . . ?
C14 N4 C10 C11 173.2(7) . . . . ?
C14 N4 C10 C9 -62.0(9) . . . . ?
C5 N1 C1 C2 58.0(10) . . . . ?
C5 C4 C3 N2 175.6(7) . . . . ?
C5 C4 C3 C2 -57.6(10) . . . . ?
C4 C3 C2 C1 58.1(10) . . . . ?
C6 N2 C3 C4 -170.0(8) . . . . ?
C6 N2 C3 C2 64.4(10) . . . . ?
C13 N4 C10 C11 -59.8(10) . . . . ?
C13 N4 C10 C9 65.0(10) . . . . ?
C1 N1 C5 C4 -56.9(10) . . . . ?
C8 N3 C12 C11 62.6(9) . . . . ?
C8 C9 C10 N4 -178.7(7) . . . . ?
C8 C9 C10 C11 -54.6(9) . . . . ?
C10 C9 C8 N3 55.5(9) . . . . ?
